data_7118681
loop_
_publ_author_name
'Khan, Shabana'
'Pal, Shiv'
'Kathewad, Neha'
'Purushothaman, Indu'
'De, Susmita'
'Parameswaran, Pattiyil'

_publ_section_title
;
 Stepwise isolation of an unprecedented silylene supported dinuclear
 gold(i) cation with aurophilic interaction.
;
_journal_issue 20
_journal_name_full 'Chemical communications (Cambridge, England)'
_journal_page_first 3880
_journal_page_last 3882
_journal_paper_doi 10.1039/c6cc00597g
_journal_volume 52
_journal_year 2016
_chemical_formula_moiety 'C39 H50 N3 P Si'
_chemical_formula_sum 'C39 H50 N3 P Si'
_chemical_formula_weight 619.88
_space_group_crystal_system triclinic
_space_group_IT_number 2
_space_group_name_Hall '-P 1'
_space_group_name_H-M_alt 'P -1'
_symmetry_space_group_name_Hall '-P 1'
_symmetry_space_group_name_H-M 'P -1'
_atom_sites_solution_hydrogens geom
_audit_creation_method SHELXL-2014/6
_audit_update_record
;
2015-11-13 deposited with the CCDC.
2016-02-02 downloaded from the CCDC.
;
_cell_angle_alpha 93.409(3)
_cell_angle_beta 98.295(3)
_cell_angle_gamma 115.316(3)
_cell_formula_units_Z 2
_cell_length_a 9.8573(12)
_cell_length_b 10.9843(13)
_cell_length_c 19.208(2)
_cell_measurement_reflns_used 9327
_cell_measurement_temperature 150(2)
_cell_measurement_theta_max 22.99
_cell_measurement_theta_min 2.327
_cell_volume 1843.2(4)
_computing_structure_refinement 'SHELXL-2014/6 (Sheldrick, 2014)'
_diffrn_ambient_temperature 150(2)
_diffrn_measured_fraction_theta_full 0.999
_diffrn_measured_fraction_theta_max 0.999
_diffrn_measurement_device_type 'Bruker SMART X2S benchtop diffractometer'
_diffrn_radiation_type MoK\a
_diffrn_radiation_wavelength 0.71073
_diffrn_reflns_av_R_equivalents 0.0868
_diffrn_reflns_av_unetI/netI 0.0673
_diffrn_reflns_laue_measured_fraction_full 0.999
_diffrn_reflns_laue_measured_fraction_max 0.999
_diffrn_reflns_limit_h_max 11
_diffrn_reflns_limit_h_min -11
_diffrn_reflns_limit_k_max 13
_diffrn_reflns_limit_k_min -13
_diffrn_reflns_limit_l_max 23
_diffrn_reflns_limit_l_min -23
_diffrn_reflns_number 43905
_diffrn_reflns_point_group_measured_fraction_full 0.999
_diffrn_reflns_point_group_measured_fraction_max 0.999
_diffrn_reflns_theta_full 25.242
_diffrn_reflns_theta_max 25.246
_diffrn_reflns_theta_min 2.327
_exptl_absorpt_coefficient_mu 0.137
_exptl_absorpt_correction_type multi-scan
_exptl_absorpt_process_details 'Sheldrick,G.M.(2012) SADABS.Bruker AXS Inc.,Madison,Wisconsin,USA.'
_exptl_crystal_colour 'pale yellow'
_exptl_crystal_density_diffrn 1.117
_exptl_crystal_description block
_exptl_crystal_F_000 668
_exptl_crystal_size_max 0.1
_exptl_crystal_size_mid 0.1
_exptl_crystal_size_min 0.1
_exptl_transmission_factor_max 0.7457
_exptl_transmission_factor_min 0.7041
_refine_diff_density_max 0.343
_refine_diff_density_min -0.204
_refine_diff_density_rms 0.039
_refine_ls_extinction_method none
_refine_ls_goodness_of_fit_ref 0.950
_refine_ls_hydrogen_treatment constr
_refine_ls_matrix_type full
_refine_ls_number_parameters 407
_refine_ls_number_reflns 6666
_refine_ls_number_restraints 0
_refine_ls_restrained_S_all 0.950
_refine_ls_R_factor_all 0.1082
_refine_ls_R_factor_gt 0.0541
_refine_ls_shift/su_max 0.000
_refine_ls_shift/su_mean 0.000
_refine_ls_structure_factor_coef Fsqd
_refine_ls_weighting_details 'w=1/[\s^2^(Fo^2^)+(0.0691P)^2^+0.8487P] where P=(Fo^2^+2Fc^2^)/3'
_refine_ls_weighting_scheme calc
_refine_ls_wR_factor_gt 0.1205
_refine_ls_wR_factor_ref 0.1462
_reflns_Friedel_coverage 0.000
_reflns_number_gt 4127
_reflns_number_total 6666
_reflns_threshold_expression 'I > 2\s(I)'
_cod_data_source_file c6cc00597g2.cif
_cod_data_source_block SINP_2
_cod_depositor_comments 'Adding full bibliography for 7118681--7118683.cif.'
_cod_database_code 7118681
_shelx_space_group_comment
;
The symmetry employed for this shelxl refinement is uniquely defined
by the following loop, which should always be used as a source of
symmetry information in preference to the above space-group names.
They are only intended as comments.
;
_shelxl_version_number 2014/6

loop_
_space_group_symop_operation_xyz
'x, y, z'
'-x, -y, -z'

loop_
_atom_site_label
_atom_site_type_symbol
_atom_site_fract_x
_atom_site_fract_y
_atom_site_fract_z
_atom_site_U_iso_or_equiv
_atom_site_adp_type
_atom_site_occupancy
_atom_site_site_symmetry_order
_atom_site_calc_flag
_atom_site_refinement_flags_posn
_atom_site_refinement_flags_adp
P1 P 0.84861(8) 0.80896(7) 0.18616(4) 0.0441(2) Uani 1 1 d . .
Si1 Si 0.76864(8) 0.79044(8) 0.33499(4) 0.0419(2) Uani 1 1 d . .
N3 N 0.7142(2) 0.7710(2) 0.24015(10) 0.0376(5) Uani 1 1 d . .
N1 N 0.8671(2) 0.6758(2) 0.35373(11) 0.0449(6) Uani 1 1 d . .
N2 N 0.9847(2) 0.8902(2) 0.35106(11) 0.0413(5) Uani 1 1 d . .
C1 C 0.7354(8) 1.0151(6) -0.0006(2) 0.1134(19) Uani 1 1 d . .
H1 H 0.7162 1.0598 -0.0390 0.136 Uiso 1 1 calc R U
C2 C 0.8745(7) 1.0702(5) 0.0424(3) 0.1058(16) Uani 1 1 d . .
H45 H 0.9532 1.1523 0.0335 0.127 Uiso 1 1 calc R U
C3 C 0.9026(5) 1.0070(4) 0.0997(2) 0.0777(10) Uani 1 1 d . .
H46 H 0.9999 1.0472 0.1302 0.093 Uiso 1 1 calc R U
C4 C 0.7897(4) 0.8856(3) 0.11253(15) 0.0536(8) Uani 1 1 d . .
C5 C 1.0042(3) 0.7843(3) 0.37061(13) 0.0408(6) Uani 1 1 d . .
C6 C 1.1502(3) 0.7808(3) 0.40086(13) 0.0426(7) Uani 1 1 d . .
C7 C 1.2194(3) 0.8193(3) 0.47173(14) 0.0523(7) Uani 1 1 d . .
H7 H 1.1732 0.8493 0.5046 0.063 Uiso 1 1 calc R U
C8 C 1.3563(4) 0.8141(3) 0.49455(17) 0.0640(9) Uani 1 1 d . .
H6 H 1.4036 0.8399 0.5433 0.077 Uiso 1 1 calc R U
C9 C 1.4239(4) 0.7717(3) 0.4471(2) 0.0695(9) Uani 1 1 d . .
H2 H 1.5183 0.7689 0.4629 0.083 Uiso 1 1 calc R U
C10 C 0.8456(5) 0.4242(4) 0.0757(2) 0.0886(12) Uani 1 1 d . .
H3 H 0.8490 0.3458 0.0539 0.106 Uiso 1 1 calc R U
C11 C 0.8595(4) 0.4463(3) 0.1478(2) 0.0730(10) Uani 1 1 d . .
H50 H 0.8760 0.3848 0.1767 0.088 Uiso 1 1 calc R U
C12 C 0.8496(3) 0.5582(3) 0.17855(16) 0.0540(8) Uani 1 1 d . .
H49 H 0.8590 0.5725 0.2286 0.065 Uiso 1 1 calc R U
C13 C 0.8264(3) 0.6505(3) 0.13805(14) 0.0460(7) Uani 1 1 d . .
C14 C 1.3557(4) 0.7334(3) 0.37678(19) 0.0648(9) Uani 1 1 d . .
H4 H 1.4024 0.7036 0.3440 0.078 Uiso 1 1 calc R U
C15 C 1.2202(3) 0.7381(3) 0.35396(15) 0.0532(8) Uani 1 1 d . .
H5 H 1.1735 0.7117 0.3052 0.064 Uiso 1 1 calc R U
C16 C 1.1016(3) 1.0337(3) 0.35822(16) 0.0519(7) Uani 1 1 d . .
C17 C 1.0252(4) 1.1129(3) 0.32224(19) 0.0673(9) Uani 1 1 d . .
H8 H 0.9378 1.1037 0.3439 0.101 Uiso 1 1 calc R U
H10 H 0.9898 1.0774 0.2716 0.101 Uiso 1 1 calc R U
H9 H 1.0985 1.2091 0.3278 0.101 Uiso 1 1 calc R U
C18 C 1.1586(5) 1.0932(3) 0.43665(19) 0.0888(12) Uani 1 1 d . .
H11 H 1.2134 1.0461 0.4603 0.133 Uiso 1 1 calc R U
H12 H 1.0714 1.0812 0.4591 0.133 Uiso 1 1 calc R U
H13 H 1.2277 1.1902 0.4408 0.133 Uiso 1 1 calc R U
C19 C 1.2337(4) 1.0452(3) 0.3226(2) 0.0845(12) Uani 1 1 d . .
H15 H 1.1940 0.9996 0.2735 0.127 Uiso 1 1 calc R U
H16 H 1.2903 1.0020 0.3486 0.127 Uiso 1 1 calc R U
H14 H 1.3021 1.1413 0.3225 0.127 Uiso 1 1 calc R U
C20 C 0.8197(3) 0.5494(3) 0.38833(15) 0.0525(8) Uani 1 1 d . .
C21 C 0.9140(4) 0.4722(3) 0.3770(2) 0.0821(11) Uani 1 1 d . .
H17 H 1.0186 0.5247 0.4035 0.123 Uiso 1 1 calc R U
H18 H 0.9159 0.4588 0.3263 0.123 Uiso 1 1 calc R U
H19 H 0.8679 0.3836 0.3938 0.123 Uiso 1 1 calc R U
C22 C 0.6571(4) 0.4582(3) 0.3530(2) 0.0890(13) Uani 1 1 d . .
H21 H 0.6530 0.4343 0.3025 0.133 Uiso 1 1 calc R U
H22 H 0.5938 0.5057 0.3579 0.133 Uiso 1 1 calc R U
H20 H 0.6187 0.3752 0.3756 0.133 Uiso 1 1 calc R U
C23 C 0.8301(4) 0.5824(3) 0.46670(17) 0.0784(11) Uani 1 1 d . .
H23 H 0.7695 0.6317 0.4740 0.118 Uiso 1 1 calc R U
H25 H 0.9370 0.6391 0.4892 0.118 Uiso 1 1 calc R U
H24 H 0.7904 0.4980 0.4879 0.118 Uiso 1 1 calc R U
C24 C 0.5572(3) 0.7477(3) 0.21338(12) 0.0385(6) Uani 1 1 d . .
C25 C 0.4402(3) 0.6156(3) 0.18936(13) 0.0427(7) Uani 1 1 d . .
C26 C 0.2944(3) 0.6005(3) 0.16357(15) 0.0544(8) Uani 1 1 d . .
H26 H 0.2151 0.5118 0.1469 0.065 Uiso 1 1 calc R U
C27 C 0.2605(4) 0.7084(4) 0.16129(16) 0.0610(9) Uani 1 1 d . .
H27 H 0.1596 0.6949 0.1429 0.073 Uiso 1 1 calc R U
C28 C 0.3731(4) 0.8357(3) 0.18570(15) 0.0559(8) Uani 1 1 d . .
H28 H 0.3489 0.9106 0.1850 0.067 Uiso 1 1 calc R U
C29 C 0.5228(3) 0.8592(3) 0.21169(14) 0.0443(7) Uani 1 1 d . .
C30 C 0.6387(3) 1.0041(3) 0.23857(16) 0.0558(8) Uani 1 1 d . .
H35 H 0.7422 1.0062 0.2439 0.067 Uiso 1 1 calc R U
C31 C 0.6210(4) 1.0501(3) 0.31153(18) 0.0700(10) Uani 1 1 d . .
H29 H 0.6270 0.9867 0.3443 0.105 Uiso 1 1 calc R U
H31 H 0.5217 1.0519 0.3080 0.105 Uiso 1 1 calc R U
H30 H 0.7028 1.1414 0.3293 0.105 Uiso 1 1 calc R U
C32 C 0.6345(5) 1.1038(4) 0.1870(2) 0.0957(13) Uani 1 1 d . .
H34 H 0.5383 1.1111 0.1841 0.144 Uiso 1 1 calc R U
H33 H 0.6421 1.0709 0.1398 0.144 Uiso 1 1 calc R U
H32 H 0.7205 1.1933 0.2039 0.144 Uiso 1 1 calc R U
C33 C 0.4632(3) 0.4883(3) 0.18965(16) 0.0557(8) Uani 1 1 d . .
H42 H 0.5701 0.5143 0.2144 0.067 Uiso 1 1 calc R U
C34 C 0.4427(4) 0.4209(4) 0.11430(19) 0.0853(12) Uani 1 1 d . .
H37 H 0.5070 0.4882 0.0872 0.128 Uiso 1 1 calc R U
H36 H 0.3354 0.3846 0.0909 0.128 Uiso 1 1 calc R U
H38 H 0.4726 0.3466 0.1165 0.128 Uiso 1 1 calc R U
C35 C 0.3539(4) 0.3855(4) 0.2302(2) 0.0899(13) Uani 1 1 d . .
H41 H 0.2488 0.3513 0.2041 0.135 Uiso 1 1 calc R U
H40 H 0.3626 0.4299 0.2775 0.135 Uiso 1 1 calc R U
H39 H 0.3805 0.3096 0.2348 0.135 Uiso 1 1 calc R U
C36 C 0.6228(6) 0.8959(5) 0.01085(19) 0.0904(13) Uani 1 1 d . .
H44 H 0.5258 0.8574 -0.0199 0.108 Uiso 1 1 calc R U
C37 C 0.6487(4) 0.8307(4) 0.06684(16) 0.0663(9) Uani 1 1 d . .
H43 H 0.5695 0.7475 0.0742 0.080 Uiso 1 1 calc R U
C38 C 0.8173(4) 0.6276(4) 0.06615(16) 0.0736(10) Uani 1 1 d . .
H47 H 0.8041 0.6901 0.0370 0.088 Uiso 1 1 calc R U
C39 C 0.8268(5) 0.5156(5) 0.0355(2) 0.0967(13) Uani 1 1 d . .
H48 H 0.8202 0.5020 -0.0144 0.116 Uiso 1 1 calc R U

loop_
_atom_site_aniso_label
_atom_site_aniso_U_11
_atom_site_aniso_U_22
_atom_site_aniso_U_33
_atom_site_aniso_U_23
_atom_site_aniso_U_13
_atom_site_aniso_U_12
P1 0.0418(4) 0.0484(5) 0.0427(4) 0.0093(3) 0.0125(3) 0.0188(4)
Si1 0.0346(4) 0.0474(5) 0.0381(4) 0.0066(3) 0.0053(3) 0.0131(4)
N3 0.0323(12) 0.0397(12) 0.0375(12) 0.0065(9) 0.0054(9) 0.0132(10)
N1 0.0412(14) 0.0397(13) 0.0416(13) 0.0112(10) -0.0020(10) 0.0089(11)
N2 0.0344(13) 0.0361(13) 0.0447(13) 0.0026(10) 0.0027(10) 0.0093(10)
C1 0.200(6) 0.140(5) 0.079(3) 0.066(3) 0.067(4) 0.129(5)
C2 0.155(5) 0.092(3) 0.121(4) 0.070(3) 0.086(4) 0.075(3)
C3 0.100(3) 0.070(2) 0.084(2) 0.035(2) 0.050(2) 0.044(2)
C4 0.072(2) 0.0547(19) 0.0508(18) 0.0182(15) 0.0280(17) 0.0372(17)
C5 0.0398(16) 0.0446(17) 0.0318(14) 0.0032(12) 0.0025(12) 0.0142(14)
C6 0.0376(16) 0.0448(16) 0.0386(15) 0.0057(12) 0.0021(12) 0.0134(13)
C7 0.0472(18) 0.0584(19) 0.0420(16) 0.0016(14) 0.0016(14) 0.0175(15)
C8 0.048(2) 0.071(2) 0.0538(19) 0.0092(16) -0.0113(16) 0.0151(17)
C9 0.044(2) 0.080(2) 0.083(3) 0.020(2) 0.0028(19) 0.0286(18)
C10 0.096(3) 0.071(3) 0.105(3) -0.013(2) 0.015(2) 0.048(2)
C11 0.073(2) 0.055(2) 0.100(3) 0.021(2) 0.025(2) 0.0329(19)
C12 0.0545(19) 0.0553(19) 0.0549(18) 0.0137(15) 0.0158(15) 0.0242(16)
C13 0.0416(17) 0.0555(18) 0.0459(17) 0.0111(14) 0.0102(13) 0.0251(14)
C14 0.054(2) 0.074(2) 0.078(2) 0.0196(19) 0.0249(18) 0.0351(18)
C15 0.0514(19) 0.064(2) 0.0456(17) 0.0084(14) 0.0088(14) 0.0266(16)
C16 0.0408(17) 0.0395(16) 0.0659(19) 0.0047(14) 0.0070(14) 0.0101(14)
C17 0.052(2) 0.0416(18) 0.096(3) 0.0103(17) 0.0079(18) 0.0107(15)
C18 0.099(3) 0.050(2) 0.083(3) -0.0134(18) -0.017(2) 0.014(2)
C19 0.057(2) 0.061(2) 0.137(3) 0.030(2) 0.040(2) 0.0174(18)
C20 0.0496(18) 0.0457(17) 0.0487(17) 0.0176(14) -0.0029(14) 0.0107(14)
C21 0.096(3) 0.060(2) 0.091(3) 0.0236(19) 0.006(2) 0.037(2)
C22 0.067(2) 0.063(2) 0.100(3) 0.037(2) -0.017(2) -0.0001(19)
C23 0.095(3) 0.067(2) 0.056(2) 0.0212(17) 0.0148(19) 0.018(2)
C24 0.0354(15) 0.0479(16) 0.0316(14) 0.0090(12) 0.0072(11) 0.0172(13)
C25 0.0361(16) 0.0514(18) 0.0336(14) 0.0070(12) 0.0016(12) 0.0141(14)
C26 0.0401(18) 0.062(2) 0.0476(17) 0.0012(15) 0.0003(14) 0.0131(15)
C27 0.0417(19) 0.084(3) 0.0562(19) 0.0050(17) 0.0010(15) 0.0302(19)
C28 0.055(2) 0.072(2) 0.0539(18) 0.0130(16) 0.0117(15) 0.0394(18)
C29 0.0424(17) 0.0519(18) 0.0440(16) 0.0138(13) 0.0141(13) 0.0232(14)
C30 0.0517(19) 0.0468(18) 0.076(2) 0.0146(16) 0.0230(16) 0.0243(15)
C31 0.061(2) 0.056(2) 0.087(2) -0.0094(18) 0.0186(18) 0.0209(17)
C32 0.115(3) 0.065(2) 0.126(3) 0.042(2) 0.051(3) 0.045(2)
C33 0.0478(18) 0.0430(17) 0.0619(19) 0.0037(15) -0.0059(15) 0.0122(14)
C34 0.085(3) 0.074(2) 0.087(3) -0.024(2) -0.016(2) 0.041(2)
C35 0.054(2) 0.067(2) 0.115(3) 0.039(2) -0.006(2) -0.0009(18)
C36 0.140(4) 0.124(4) 0.056(2) 0.033(2) 0.028(2) 0.098(3)
C37 0.092(3) 0.084(2) 0.0481(18) 0.0224(17) 0.0238(18) 0.058(2)
C38 0.109(3) 0.095(3) 0.0452(19) 0.0070(18) 0.0131(18) 0.073(2)
C39 0.136(4) 0.120(4) 0.063(2) -0.005(2) 0.017(2) 0.086(3)

loop_
_atom_type_symbol
_atom_type_description
_atom_type_scat_dispersion_real
_atom_type_scat_dispersion_imag
_atom_type_scat_source
C C 0.0033 0.0016 'International Tables Vol C Tables 4.2.6.8 and 6.1.1.4'
H H 0.0000 0.0000 'International Tables Vol C Tables 4.2.6.8 and 6.1.1.4'
N N 0.0061 0.0033 'International Tables Vol C Tables 4.2.6.8 and 6.1.1.4'
Si Si 0.0817 0.0704 'International Tables Vol C Tables 4.2.6.8 and 6.1.1.4'
P P 0.1023 0.0942 'International Tables Vol C Tables 4.2.6.8 and 6.1.1.4'

loop_
_geom_angle_atom_site_label_1
_geom_angle_atom_site_label_2
_geom_angle_atom_site_label_3
_geom_angle
N3 P1 C13 108.94(12)
N3 P1 C4 107.37(12)
C13 P1 C4 100.38(13)
N3 Si1 N2 103.34(9)
N3 Si1 N1 106.16(10)
N2 Si1 N1 68.41(9)
N3 Si1 C5 112.46(9)
N2 Si1 C5 34.20(9)
N1 Si1 C5 34.75(9)
C24 N3 P1 122.02(15)
C24 N3 Si1 115.72(15)
P1 N3 Si1 121.20(12)
C5 N1 C20 125.3(2)
C5 N1 Si1 90.98(16)
C20 N1 Si1 130.88(19)
C5 N2 C16 127.9(2)
C5 N2 Si1 92.13(16)
C16 N2 Si1 138.65(18)
C2 C1 C36 120.3(4)
C2 C1 H1 119.8
C36 C1 H1 119.8
C1 C2 C3 120.2(4)
C1 C2 H45 119.9
C3 C2 H45 119.9
C4 C3 C2 120.5(4)
C4 C3 H46 119.7
C2 C3 H46 119.7
C3 C4 C37 117.9(3)
C3 C4 P1 115.2(3)
C37 C4 P1 126.8(2)
N2 C5 N1 106.9(2)
N2 C5 C6 127.7(2)
N1 C5 C6 125.3(2)
N2 C5 Si1 53.67(13)
N1 C5 Si1 54.27(13)
C6 C5 Si1 174.01(18)
C15 C6 C7 119.0(3)
C15 C6 C5 116.8(2)
C7 C6 C5 124.1(3)
C8 C7 C6 119.8(3)
C8 C7 H7 120.1
C6 C7 H7 120.1
C9 C8 C7 120.2(3)
C9 C8 H6 119.9
C7 C8 H6 119.9
C14 C9 C8 120.2(3)
C14 C9 H2 119.9
C8 C9 H2 119.9
C39 C10 C11 119.3(3)
C39 C10 H3 120.4
C11 C10 H3 120.4
C10 C11 C12 119.8(3)
C10 C11 H50 120.1
C12 C11 H50 120.1
C11 C12 C13 121.6(3)
C11 C12 H49 119.2
C13 C12 H49 119.2
C38 C13 C12 117.2(3)
C38 C13 P1 124.7(2)
C12 C13 P1 116.9(2)
C15 C14 C9 119.8(3)
C15 C14 H4 120.1
C9 C14 H4 120.1
C14 C15 C6 121.0(3)
C14 C15 H5 119.5
C6 C15 H5 119.5
N2 C16 C17 107.5(2)
N2 C16 C19 111.2(2)
C17 C16 C19 108.9(3)
N2 C16 C18 110.0(2)
C17 C16 C18 108.3(3)
C19 C16 C18 110.8(3)
C16 C17 H8 109.5
C16 C17 H10 109.5
H8 C17 H10 109.5
C16 C17 H9 109.5
H8 C17 H9 109.5
H10 C17 H9 109.5
C16 C18 H11 109.5
C16 C18 H12 109.5
H11 C18 H12 109.5
C16 C18 H13 109.5
H11 C18 H13 109.5
H12 C18 H13 109.5
C16 C19 H15 109.5
C16 C19 H16 109.5
H15 C19 H16 109.5
C16 C19 H14 109.5
H15 C19 H14 109.5
H16 C19 H14 109.5
N1 C20 C22 106.2(2)
N1 C20 C23 110.4(2)
C22 C20 C23 110.5(3)
N1 C20 C21 113.0(3)
C22 C20 C21 107.2(3)
C23 C20 C21 109.4(3)
C20 C21 H17 109.5
C20 C21 H18 109.5
H17 C21 H18 109.5
C20 C21 H19 109.5
H17 C21 H19 109.5
H18 C21 H19 109.5
C20 C22 H21 109.5
C20 C22 H22 109.5
H21 C22 H22 109.5
C20 C22 H20 109.5
H21 C22 H20 109.5
H22 C22 H20 109.5
C20 C23 H23 109.5
C20 C23 H25 109.5
H23 C23 H25 109.5
C20 C23 H24 109.5
H23 C23 H24 109.5
H25 C23 H24 109.5
C29 C24 C25 119.5(2)
C29 C24 N3 119.3(2)
C25 C24 N3 121.2(2)
C26 C25 C24 118.4(3)
C26 C25 C33 117.4(3)
C24 C25 C33 124.2(2)
C27 C26 C25 122.4(3)
C27 C26 H26 118.8
C25 C26 H26 118.8
C28 C27 C26 119.2(3)
C28 C27 H27 120.4
C26 C27 H27 120.4
C27 C28 C29 121.8(3)
C27 C28 H28 119.1
C29 C28 H28 119.1
C28 C29 C24 118.7(3)
C28 C29 C30 117.7(3)
C24 C29 C30 123.6(2)
C29 C30 C31 111.3(2)
C29 C30 C32 113.0(3)
C31 C30 C32 110.5(3)
C29 C30 H35 107.2
C31 C30 H35 107.2
C32 C30 H35 107.2
C30 C31 H29 109.5
C30 C31 H31 109.5
H29 C31 H31 109.5
C30 C31 H30 109.5
H29 C31 H30 109.5
H31 C31 H30 109.5
C30 C32 H34 109.5
C30 C32 H33 109.5
H34 C32 H33 109.5
C30 C32 H32 109.5
H34 C32 H32 109.5
H33 C32 H32 109.5
C25 C33 C35 111.4(3)
C25 C33 C34 111.8(2)
C35 C33 C34 109.3(3)
C25 C33 H42 108.0
C35 C33 H42 108.0
C34 C33 H42 108.0
C33 C34 H37 109.5
C33 C34 H36 109.5
H37 C34 H36 109.5
C33 C34 H38 109.5
H37 C34 H38 109.5
H36 C34 H38 109.5
C33 C35 H41 109.5
C33 C35 H40 109.5
H41 C35 H40 109.5
C33 C35 H39 109.5
H41 C35 H39 109.5
H40 C35 H39 109.5
C1 C36 C37 120.4(4)
C1 C36 H44 119.8
C37 C36 H44 119.8
C36 C37 C4 120.6(4)
C36 C37 H43 119.7
C4 C37 H43 119.7
C13 C38 C39 121.1(3)
C13 C38 H47 119.4
C39 C38 H47 119.4
C10 C39 C38 121.0(4)
C10 C39 H48 119.5
C38 C39 H48 119.5

loop_
_geom_bond_atom_site_label_1
_geom_bond_atom_site_label_2
_geom_bond_distance
P1 N3 1.726(2)
P1 C13 1.832(3)
P1 C4 1.835(3)
Si1 N3 1.796(2)
Si1 N2 1.899(2)
Si1 N1 1.912(2)
Si1 C5 2.355(3)
N3 C24 1.463(3)
N1 C5 1.342(3)
N1 C20 1.494(3)
N2 C5 1.325(3)
N2 C16 1.485(3)
C1 C2 1.355(7)
C1 C36 1.363(6)
C1 H1 0.9500
C2 C3 1.391(5)
C2 H45 0.9500
C3 C4 1.388(4)
C3 H46 0.9500
C4 C37 1.391(4)
C5 C6 1.489(4)
C6 C15 1.383(4)
C6 C7 1.384(4)
C7 C8 1.384(4)
C7 H7 0.9500
C8 C9 1.372(5)
C8 H6 0.9500
C9 C14 1.371(5)
C9 H2 0.9500
C10 C39 1.359(5)
C10 C11 1.370(5)
C10 H3 0.9500
C11 C12 1.379(4)
C11 H50 0.9500
C12 C13 1.388(4)
C12 H49 0.9500
C13 C38 1.372(4)
C14 C15 1.368(4)
C14 H4 0.9500
C15 H5 0.9500
C16 C17 1.511(4)
C16 C19 1.519(4)
C16 C18 1.529(4)
C17 H8 0.9800
C17 H10 0.9800
C17 H9 0.9800
C18 H11 0.9800
C18 H12 0.9800
C18 H13 0.9800
C19 H15 0.9800
C19 H16 0.9800
C19 H14 0.9800
C20 C22 1.505(4)
C20 C23 1.506(4)
C20 C21 1.530(5)
C21 H17 0.9800
C21 H18 0.9800
C21 H19 0.9800
C22 H21 0.9800
C22 H22 0.9800
C22 H20 0.9800
C23 H23 0.9800
C23 H25 0.9800
C23 H24 0.9800
C24 C29 1.405(4)
C24 C25 1.408(4)
C25 C26 1.386(4)
C25 C33 1.509(4)
C26 C27 1.363(4)
C26 H26 0.9500
C27 C28 1.361(4)
C27 H27 0.9500
C28 C29 1.393(4)
C28 H28 0.9500
C29 C30 1.510(4)
C30 C31 1.520(4)
C30 C32 1.529(4)
C30 H35 1.0000
C31 H29 0.9800
C31 H31 0.9800
C31 H30 0.9800
C32 H34 0.9800
C32 H33 0.9800
C32 H32 0.9800
C33 C35 1.532(4)
C33 C34 1.531(4)
C33 H42 1.0000
C34 H37 0.9800
C34 H36 0.9800
C34 H38 0.9800
C35 H41 0.9800
C35 H40 0.9800
C35 H39 0.9800
C36 C37 1.380(5)
C36 H44 0.9500
C37 H43 0.9500
C38 C39 1.378(5)
C38 H47 0.9500
C39 H48 0.9500

loop_
_geom_hbond_atom_site_label_D
_geom_hbond_atom_site_label_H
_geom_hbond_atom_site_label_A
_geom_hbond_distance_DH
_geom_hbond_distance_HA
_geom_hbond_distance_DA
_geom_hbond_angle_DHA
C12 H49 N1 0.95 2.57 3.485(4) 161.5
C12 H49 N1 0.95 2.57 3.485(4) 161.5
C12 H49 N1 0.95 2.57 3.485(4) 161.5

loop_
_geom_torsion_atom_site_label_1
_geom_torsion_atom_site_label_2
_geom_torsion_atom_site_label_3
_geom_torsion_atom_site_label_4
_geom_torsion
C13 P1 N3 C24 -83.2(2)
C4 P1 N3 C24 24.7(2)
C13 P1 N3 Si1 109.12(15)
C4 P1 N3 Si1 -143.00(15)
N2 Si1 N3 C24 -156.49(17)
N1 Si1 N3 C24 132.47(17)
C5 Si1 N3 C24 168.77(16)
N2 Si1 N3 P1 11.94(16)
N1 Si1 N3 P1 -59.10(15)
C5 Si1 N3 P1 -22.80(17)
N3 Si1 N2 C5 -110.46(16)
N1 Si1 N2 C5 -8.12(14)
N3 Si1 N2 C16 83.0(3)
N1 Si1 N2 C16 -174.7(3)
C5 Si1 N2 C16 -166.5(3)
C36 C1 C2 C3 -1.4(7)
C1 C2 C3 C4 1.3(6)
C2 C3 C4 C37 -0.4(5)
C2 C3 C4 P1 175.9(3)
N3 P1 C4 C3 130.0(2)
C13 P1 C4 C3 -116.2(2)
N3 P1 C4 C37 -54.0(3)
C13 P1 C4 C37 59.7(3)
C16 N2 C5 N1 -180.0(2)
Si1 N2 C5 N1 11.3(2)
C16 N2 C5 C6 -3.9(4)
Si1 N2 C5 C6 -172.7(2)
C16 N2 C5 Si1 168.8(3)
C20 N1 C5 N2 -155.7(2)
Si1 N1 C5 N2 -11.2(2)
C20 N1 C5 C6 28.2(4)
Si1 N1 C5 C6 172.7(2)
C20 N1 C5 Si1 -144.5(3)
N2 C5 C6 C15 -96.7(3)
N1 C5 C6 C15 78.6(3)
N2 C5 C6 C7 82.1(4)
N1 C5 C6 C7 -102.5(3)
C15 C6 C7 C8 -0.3(4)
C5 C6 C7 C8 -179.2(3)
C6 C7 C8 C9 0.5(5)
C7 C8 C9 C14 -0.5(5)
C39 C10 C11 C12 2.0(6)
C10 C11 C12 C13 -0.3(5)
C11 C12 C13 C38 -1.5(4)
C11 C12 C13 P1 -169.7(2)
N3 P1 C13 C38 130.6(3)
C4 P1 C13 C38 18.0(3)
N3 P1 C13 C12 -62.2(2)
C4 P1 C13 C12 -174.8(2)
C8 C9 C14 C15 0.3(5)
C9 C14 C15 C6 -0.2(5)
C7 C6 C15 C14 0.2(4)
C5 C6 C15 C14 179.1(3)
C5 N2 C16 C17 175.1(3)
Si1 N2 C16 C17 -22.1(4)
C5 N2 C16 C19 55.9(4)
Si1 N2 C16 C19 -141.3(3)
C5 N2 C16 C18 -67.2(4)
Si1 N2 C16 C18 95.7(3)
C5 N1 C20 C22 179.1(3)
Si1 N1 C20 C22 49.3(3)
C5 N1 C20 C23 59.2(4)
Si1 N1 C20 C23 -70.5(3)
C5 N1 C20 C21 -63.7(4)
Si1 N1 C20 C21 166.6(2)
P1 N3 C24 C29 -86.1(3)
Si1 N3 C24 C29 82.3(2)
P1 N3 C24 C25 94.0(3)
Si1 N3 C24 C25 -97.7(2)
C29 C24 C25 C26 1.1(4)
N3 C24 C25 C26 -179.0(2)
C29 C24 C25 C33 -179.1(2)
N3 C24 C25 C33 0.9(4)
C24 C25 C26 C27 -0.6(4)
C33 C25 C26 C27 179.6(3)
C25 C26 C27 C28 -0.6(5)
C26 C27 C28 C29 1.3(4)
C27 C28 C29 C24 -0.8(4)
C27 C28 C29 C30 -179.1(3)
C25 C24 C29 C28 -0.4(4)
N3 C24 C29 C28 179.6(2)
C25 C24 C29 C30 177.8(2)
N3 C24 C29 C30 -2.2(4)
C28 C29 C30 C31 76.5(3)
C24 C29 C30 C31 -101.7(3)
C28 C29 C30 C32 -48.5(4)
C24 C29 C30 C32 133.3(3)
C26 C25 C33 C35 -55.4(3)
C24 C25 C33 C35 124.7(3)
C26 C25 C33 C34 67.3(3)
C24 C25 C33 C34 -112.5(3)
C2 C1 C36 C37 0.7(7)
C1 C36 C37 C4 0.2(5)
C3 C4 C37 C36 -0.3(5)
P1 C4 C37 C36 -176.1(2)
C12 C13 C38 C39 1.6(5)
P1 C13 C38 C39 168.8(3)
C11 C10 C39 C38 -1.9(7)
C13 C38 C39 C10 0.0(6)
